data_2223820
loop_
_publ_author_name
'Tai, Xi-Shi'
'Zhao, Zeng-Bing'

_publ_section_title
;
 Tetraaquabis[2-(thiosemicarbazonomethyl)benzenesulfonato]manganese(II)
;
_journal_coeditor_code HB5192
_journal_issue 11
_journal_name_full 'Acta Crystallographica Section E'
_journal_page_first m1491
_journal_paper_doi 10.1107/S160053680904495X
_journal_volume 65
_journal_year 2009
_chemical_formula_iupac '[Mn (C8 H8 N3 O3 S2)2 (H2 O)4]'
_chemical_formula_moiety 'C16 H24 Mn N6 O10 S4'
_chemical_formula_sum 'C16 H24 Mn N6 O10 S4'
_chemical_formula_weight 643.59
_chemical_name_systematic
;
Tetraaquabis[2-(thiosemicarbazonomethyl)benzenesulfonato]manganese(II)
;
_space_group_IT_number 2
_symmetry_cell_setting triclinic
_symmetry_space_group_name_Hall '-P 1'
_symmetry_space_group_name_H-M 'P -1'
_atom_sites_solution_hydrogens geom
_atom_sites_solution_primary direct
_atom_sites_solution_secondary difmap
_audit_creation_method SHELXL-97
_cell_angle_alpha 64.3860(10)
_cell_angle_beta 88.4950(10)
_cell_angle_gamma 83.7910(10)
_cell_formula_units_Z 1
_cell_length_a 6.8096(6)
_cell_length_b 9.5498(8)
_cell_length_c 10.7898(9)
_cell_measurement_reflns_used 2123
_cell_measurement_temperature 273(2)
_cell_measurement_theta_max 28.199
_cell_measurement_theta_min 2.379
_cell_volume 628.83(9)
_computing_cell_refinement 'SAINT (Bruker, 2000)'
_computing_data_collection 'SMART (Bruker, 2000)'
_computing_data_reduction 'SAINT (Bruker, 2000)'
_computing_molecular_graphics 'SHELXTL (Sheldrick, 2008)'
_computing_publication_material 'SHELXTL (Sheldrick, 2008)'
_computing_structure_refinement 'SHELXL97 (Sheldrick, 2008)'
_computing_structure_solution 'SHELXS97 (Sheldrick, 2008)'
_diffrn_ambient_temperature 273(2)
_diffrn_measured_fraction_theta_full 0.993
_diffrn_measured_fraction_theta_max 0.993
_diffrn_measurement_device_type 'Bruker SMART CCD'
_diffrn_measurement_method \w
_diffrn_radiation_monochromator graphite
_diffrn_radiation_source 'fine-focus sealed tube'
_diffrn_radiation_type MoK\a
_diffrn_radiation_wavelength 0.71073
_diffrn_reflns_av_R_equivalents 0.0146
_diffrn_reflns_av_sigmaI/netI 0.0255
_diffrn_reflns_limit_h_max 8
_diffrn_reflns_limit_h_min -8
_diffrn_reflns_limit_k_max 11
_diffrn_reflns_limit_k_min -11
_diffrn_reflns_limit_l_max 12
_diffrn_reflns_limit_l_min -9
_diffrn_reflns_number 3329
_diffrn_reflns_theta_full 25.05
_diffrn_reflns_theta_max 25.05
_diffrn_reflns_theta_min 2.09
_exptl_absorpt_coefficient_mu 0.921
_exptl_absorpt_correction_T_max 0.898
_exptl_absorpt_correction_T_min 0.845
_exptl_absorpt_correction_type multi-scan
_exptl_absorpt_process_details '(SADABS; Bruker, 2000)'
_exptl_crystal_colour pink
_exptl_crystal_density_diffrn 1.700
_exptl_crystal_density_method 'not measured'
_exptl_crystal_description block
_exptl_crystal_F_000 331
_exptl_crystal_size_max 0.19
_exptl_crystal_size_mid 0.14
_exptl_crystal_size_min 0.12
_refine_diff_density_max 0.363
_refine_diff_density_min -0.343
_refine_ls_extinction_coef 0.049(3)
_refine_ls_extinction_expression Fc^*^=kFc[1+0.001xFc^2^\l^3^/sin(2\q)]^-1/4^
_refine_ls_extinction_method 'SHELXL97 (Sheldrick, 2008)'
_refine_ls_goodness_of_fit_ref 1.066
_refine_ls_hydrogen_treatment constr
_refine_ls_matrix_type full
_refine_ls_number_parameters 170
_refine_ls_number_reflns 2207
_refine_ls_number_restraints 0
_refine_ls_restrained_S_all 1.066
_refine_ls_R_factor_all 0.0311
_refine_ls_R_factor_gt 0.0282
_refine_ls_shift/su_max 0.001
_refine_ls_shift/su_mean 0.000
_refine_ls_structure_factor_coef Fsqd
_refine_ls_weighting_details 'calc w=1/[\s^2^(Fo^2^)+(0.0384P)^2^+0.3206P] where P=(Fo^2^+2Fc^2^)/3'
_refine_ls_weighting_scheme calc
_refine_ls_wR_factor_gt 0.0745
_refine_ls_wR_factor_ref 0.0768
_reflns_number_gt 2005
_reflns_number_total 2207
_reflns_threshold_expression I>2\s(I)
_cod_data_source_file hb5192.cif
_cod_data_source_block I
_cod_depositor_comments
;
The following automatic conversions were performed:
'_symmetry_cell_setting' value 'Triclinic' changed to 'triclinic'
according to '/home/saulius/struct/CIF-dictionaries/cif_core.dic'
dictionary named 'cif_core.dic' version 2.4.1 from 2010-06-29.

Automatic conversion script
Id: cif_fix_enum 1527 2010-12-29 10:47:43Z saulius 

The following automatic conversions were performed:

'_symmetry_cell_setting' value 'Triclinic' changed to 'triclinic'
according to /home/saulius/struct/CIF-dictionaries/cif_core.dic
dictionary named 'cif_core.dic' version 2.4.1 from 2010-06-29.

Automatic conversion script
Id: cif_fix_values 1715 2011-07-08 13:25:40Z adriana 
;
_cod_database_code 2223820
_cod_database_fobs_code 2223820

loop_
_symmetry_equiv_pos_as_xyz
'x, y, z'
'-x, -y, -z'

loop_
_atom_site_type_symbol
_atom_site_label
_atom_site_fract_x
_atom_site_fract_y
_atom_site_fract_z
_atom_site_U_iso_or_equiv
_atom_site_adp_type
_atom_site_calc_flag
_atom_site_refinement_flags
_atom_site_occupancy
_atom_site_disorder_assembly
_atom_site_disorder_group
Mn Mn1 0.5000 0.5000 0.0000 0.02389(16) Uani d S 1 . .
S S1 0.73935(8) 0.67535(6) 0.15413(5) 0.02518(16) Uani d . 1 . .
S S2 1.00275(9) -0.13908(6) 0.71686(6) 0.03340(18) Uani d . 1 . .
O O1 0.6334(2) 0.54631(17) 0.16197(15) 0.0333(4) Uani d . 1 . .
O O2 0.9517(2) 0.6407(2) 0.15616(17) 0.0417(4) Uani d . 1 . .
O O3 0.6673(3) 0.82183(18) 0.04065(15) 0.0386(4) Uani d . 1 . .
O O4 0.3965(3) 0.7431(2) -0.0981(2) 0.0652(6) Uani d . 1 . .
H H9 0.2884 0.7905 -0.1404 0.098 Uiso d R 1 . .
H H10 0.4415 0.7985 -0.0637 0.098 Uiso d R 1 . .
O O5 0.7698(2) 0.5559(2) -0.11007(18) 0.0433(4) Uani d . 1 . .
H H12 0.8605 0.4911 -0.1165 0.065 Uiso d R 1 . .
H H11 0.8157 0.6433 -0.1363 0.065 Uiso d R 1 . .
N N1 0.8828(3) 0.0620(2) 0.81969(19) 0.0400(5) Uani d . 1 . .
H H1A 0.8452 0.1545 0.8118 0.048 Uiso calc R 1 . .
H H1B 0.8919 -0.0160 0.8996 0.048 Uiso calc R 1 . .
N N2 0.9104(3) 0.16402(19) 0.58726(18) 0.0271(4) Uani d . 1 . .
H H2 0.9474 0.1543 0.5143 0.033 Uiso calc R 1 . .
N N3 0.8342(2) 0.30737(19) 0.57900(17) 0.0257(4) Uani d . 1 . .
C C1 0.9263(3) 0.0400(2) 0.7097(2) 0.0269(5) Uani d . 1 . .
C C2 0.8091(3) 0.4167(2) 0.4577(2) 0.0242(4) Uani d . 1 . .
H H2A 0.8437 0.3975 0.3821 0.029 Uiso calc R 1 . .
C C3 0.7252(3) 0.5734(2) 0.4382(2) 0.0216(4) Uani d . 1 . .
C C4 0.6849(3) 0.6967(2) 0.3074(2) 0.0212(4) Uani d . 1 . .
C C5 0.6053(3) 0.8429(2) 0.2938(2) 0.0284(5) Uani d . 1 . .
H H5A 0.5780 0.9236 0.2066 0.034 Uiso calc R 1 . .
C C6 0.5664(3) 0.8694(3) 0.4078(2) 0.0345(5) Uani d . 1 . .
H H6 0.5140 0.9679 0.3979 0.041 Uiso calc R 1 . .
C C7 0.6056(3) 0.7491(3) 0.5373(2) 0.0329(5) Uani d . 1 . .
H H7 0.5791 0.7667 0.6147 0.040 Uiso calc R 1 . .
C C8 0.6835(3) 0.6034(3) 0.5523(2) 0.0283(5) Uani d . 1 . .
H H8 0.7090 0.5235 0.6401 0.034 Uiso calc R 1 . .

loop_
_atom_site_aniso_label
_atom_site_aniso_U_11
_atom_site_aniso_U_22
_atom_site_aniso_U_33
_atom_site_aniso_U_12
_atom_site_aniso_U_13
_atom_site_aniso_U_23
Mn1 0.0270(3) 0.0197(2) 0.0237(3) -0.00156(17) -0.00312(17) -0.00820(19)
S1 0.0331(3) 0.0220(3) 0.0199(3) -0.0055(2) 0.0001(2) -0.0080(2)
S2 0.0437(3) 0.0198(3) 0.0306(3) 0.0006(2) -0.0044(2) -0.0057(2)
O1 0.0521(10) 0.0266(8) 0.0230(8) -0.0120(7) -0.0042(7) -0.0104(6)
O2 0.0352(9) 0.0540(11) 0.0448(10) -0.0042(8) 0.0067(7) -0.0301(9)
O3 0.0603(11) 0.0259(8) 0.0221(8) -0.0100(7) -0.0032(7) -0.0020(7)
O4 0.0675(13) 0.0263(9) 0.0932(16) 0.0101(9) -0.0507(12) -0.0182(10)
O5 0.0405(10) 0.0403(10) 0.0559(11) -0.0125(8) 0.0177(8) -0.0262(9)
N1 0.0639(14) 0.0245(10) 0.0246(10) -0.0001(9) 0.0020(9) -0.0051(8)
N2 0.0313(9) 0.0206(9) 0.0239(9) 0.0028(7) -0.0010(7) -0.0056(7)
N3 0.0269(9) 0.0203(9) 0.0267(10) -0.0011(7) -0.0023(7) -0.0074(8)
C1 0.0250(11) 0.0235(11) 0.0261(11) -0.0033(8) -0.0033(8) -0.0047(9)
C2 0.0263(10) 0.0228(10) 0.0225(10) -0.0017(8) -0.0020(8) -0.0091(9)
C3 0.0206(10) 0.0211(10) 0.0238(10) -0.0031(8) -0.0027(8) -0.0100(8)
C4 0.0217(10) 0.0212(10) 0.0216(10) -0.0043(8) -0.0016(8) -0.0095(8)
C5 0.0320(11) 0.0194(10) 0.0308(12) -0.0016(9) -0.0024(9) -0.0080(9)
C6 0.0375(13) 0.0260(12) 0.0450(14) 0.0009(10) -0.0004(10) -0.0210(11)
C7 0.0362(12) 0.0367(13) 0.0361(12) -0.0053(10) 0.0022(10) -0.0250(11)
C8 0.0306(11) 0.0297(11) 0.0240(11) -0.0039(9) -0.0013(9) -0.0108(9)

loop_
_atom_type_symbol
_atom_type_description
_atom_type_scat_dispersion_real
_atom_type_scat_dispersion_imag
_atom_type_scat_source
C C 0.0033 0.0016 'International Tables Vol C Tables 4.2.6.8 and 6.1.1.4'
H H 0.0000 0.0000 'International Tables Vol C Tables 4.2.6.8 and 6.1.1.4'
N N 0.0061 0.0033 'International Tables Vol C Tables 4.2.6.8 and 6.1.1.4'
O O 0.0106 0.0060 'International Tables Vol C Tables 4.2.6.8 and 6.1.1.4'
S S 0.1246 0.1234 'International Tables Vol C Tables 4.2.6.8 and 6.1.1.4'
Mn Mn 0.3368 0.7283 'International Tables Vol C Tables 4.2.6.8 and 6.1.1.4'

loop_
_geom_angle_atom_site_label_1
_geom_angle_atom_site_label_2
_geom_angle_atom_site_label_3
_geom_angle_site_symmetry_1
_geom_angle_site_symmetry_3
_geom_angle
_geom_angle_publ_flag
O4 Mn1 O4 2_665 . 180.0 ?
O4 Mn1 O5 2_665 2_665 88.04(8) ?
O4 Mn1 O5 . 2_665 91.96(8) ?
O4 Mn1 O5 2_665 . 91.96(8) ?
O4 Mn1 O5 . . 88.04(8) ?
O5 Mn1 O5 2_665 . 180.0 ?
O4 Mn1 O1 2_665 . 92.72(7) ?
O4 Mn1 O1 . . 87.28(7) ?
O5 Mn1 O1 2_665 . 92.43(6) ?
O5 Mn1 O1 . . 87.57(6) ?
O4 Mn1 O1 2_665 2_665 87.28(7) ?
O4 Mn1 O1 . 2_665 92.72(7) ?
O5 Mn1 O1 2_665 2_665 87.57(6) ?
O5 Mn1 O1 . 2_665 92.43(6) ?
O1 Mn1 O1 . 2_665 180.0 ?
O2 S1 O3 . . 113.09(10) ?
O2 S1 O1 . . 112.81(10) ?
O3 S1 O1 . . 111.89(9) ?
O2 S1 C4 . . 105.67(9) ?
O3 S1 C4 . . 106.74(9) ?
O1 S1 C4 . . 105.98(9) ?
S1 O1 Mn1 . . 131.56(9) ?
Mn1 O4 H9 . . 131.3 ?
Mn1 O4 H10 . . 115.1 ?
H9 O4 H10 . . 108.1 ?
Mn1 O5 H12 . . 126.2 ?
Mn1 O5 H11 . . 124.0 ?
H12 O5 H11 . . 108.1 ?
C1 N1 H1A . . 120.0 ?
C1 N1 H1B . . 120.0 ?
H1A N1 H1B . . 120.0 ?
C1 N2 N3 . . 119.42(18) ?
C1 N2 H2 . . 120.3 ?
N3 N2 H2 . . 120.3 ?
C2 N3 N2 . . 115.48(18) ?
N1 C1 N2 . . 118.31(19) ?
N1 C1 S2 . . 122.79(16) ?
N2 C1 S2 . . 118.89(16) ?
N3 C2 C3 . . 119.54(19) ?
N3 C2 H2A . . 120.2 ?
C3 C2 H2A . . 120.2 ?
C8 C3 C4 . . 117.81(18) ?
C8 C3 C2 . . 119.86(18) ?
C4 C3 C2 . . 122.33(18) ?
C5 C4 C3 . . 120.37(18) ?
C5 C4 S1 . . 117.47(15) ?
C3 C4 S1 . . 122.14(15) ?
C6 C5 C4 . . 120.6(2) ?
C6 C5 H5A . . 119.7 ?
C4 C5 H5A . . 119.7 ?
C5 C6 C7 . . 119.6(2) ?
C5 C6 H6 . . 120.2 ?
C7 C6 H6 . . 120.2 ?
C8 C7 C6 . . 120.3(2) ?
C8 C7 H7 . . 119.8 ?
C6 C7 H7 . . 119.8 ?
C7 C8 C3 . . 121.2(2) ?
C7 C8 H8 . . 119.4 ?
C3 C8 H8 . . 119.4 ?

loop_
_geom_bond_atom_site_label_1
_geom_bond_atom_site_label_2
_geom_bond_site_symmetry_2
_geom_bond_distance
_geom_bond_publ_flag
Mn1 O4 2_665 2.1369(17) ?
Mn1 O4 . 2.1369(17) y
Mn1 O5 2_665 2.1495(16) ?
Mn1 O5 . 2.1495(16) y
Mn1 O1 . 2.2166(14) y
Mn1 O1 2_665 2.2166(14) ?
S1 O2 . 1.4468(17) ?
S1 O3 . 1.4489(16) ?
S1 O1 . 1.4647(15) ?
S1 C4 . 1.7767(19) ?
S2 C1 . 1.702(2) ?
O4 H9 . 0.8500 ?
O4 H10 . 0.8499 ?
O5 H12 . 0.8499 ?
O5 H11 . 0.8499 ?
N1 C1 . 1.313(3) ?
N1 H1A . 0.8600 ?
N1 H1B . 0.8600 ?
N2 C1 . 1.337(3) ?
N2 N3 . 1.376(2) ?
N2 H2 . 0.8600 ?
N3 C2 . 1.274(3) ?
C2 C3 . 1.469(3) ?
C2 H2A . 0.9300 ?
C3 C8 . 1.396(3) ?
C3 C4 . 1.403(3) ?
C4 C5 . 1.388(3) ?
C5 C6 . 1.374(3) ?
C5 H5A . 0.9300 ?
C6 C7 . 1.381(3) ?
C6 H6 . 0.9300 ?
C7 C8 . 1.376(3) ?
C7 H7 . 0.9300 ?
C8 H8 . 0.9300 ?

loop_
_geom_hbond_atom_site_label_D
_geom_hbond_atom_site_label_H
_geom_hbond_atom_site_label_A
_geom_hbond_site_symmetry_A
_geom_hbond_distance_DH
_geom_hbond_distance_HA
_geom_hbond_distance_DA
_geom_hbond_angle_DHA
N1 H1A N3 . 0.86 2.29 2.638(3) 104
O4 H10 O3 . 0.85 2.02 2.761(3) 146
N1 H1B O3 1_546 0.86 2.33 2.986(3) 134
N2 H2 S2 2_756 0.86 2.57 3.4231(19) 170
O4 H9 S2 1_464 0.85 2.36 3.182(2) 162
O5 H11 S2 1_564 0.85 2.46 3.2603(19) 156
O5 H12 O2 2_765 0.85 1.87 2.712(3) 172

loop_
_geom_torsion_atom_site_label_1
_geom_torsion_atom_site_label_2
_geom_torsion_atom_site_label_3
_geom_torsion_atom_site_label_4
_geom_torsion_site_symmetry_1
_geom_torsion_site_symmetry_2
_geom_torsion_site_symmetry_3
_geom_torsion_site_symmetry_4
_geom_torsion
_geom_torsion_publ_flag
O2 S1 O1 Mn1 . . . . -96.18(14) ?
O3 S1 O1 Mn1 . . . . 32.68(16) ?
C4 S1 O1 Mn1 . . . . 148.66(12) ?
O4 Mn1 O1 S1 2_665 . . . 138.91(14) ?
O4 Mn1 O1 S1 . . . . -41.09(14) ?
O5 Mn1 O1 S1 2_665 . . . -132.94(13) ?
O5 Mn1 O1 S1 . . . . 47.06(13) ?
O1 Mn1 O1 S1 2_665 . . . -3E1(10) ?
C1 N2 N3 C2 . . . . -174.55(18) ?
N3 N2 C1 N1 . . . . -5.3(3) ?
N3 N2 C1 S2 . . . . 174.98(14) ?
N2 N3 C2 C3 . . . . 178.94(17) ?
N3 C2 C3 C8 . . . . 3.4(3) ?
N3 C2 C3 C4 . . . . -176.81(18) ?
C8 C3 C4 C5 . . . . -0.3(3) ?
C2 C3 C4 C5 . . . . 179.89(19) ?
C8 C3 C4 S1 . . . . 177.75(15) ?
C2 C3 C4 S1 . . . . -2.0(3) ?
O2 S1 C4 C5 . . . . 115.31(17) ?
O3 S1 C4 C5 . . . . -5.33(19) ?
O1 S1 C4 C5 . . . . -124.75(17) ?
O2 S1 C4 C3 . . . . -62.83(18) ?
O3 S1 C4 C3 . . . . 176.53(15) ?
O1 S1 C4 C3 . . . . 57.11(18) ?
C3 C4 C5 C6 . . . . 0.6(3) ?
S1 C4 C5 C6 . . . . -177.58(17) ?
C4 C5 C6 C7 . . . . -0.5(3) ?
C5 C6 C7 C8 . . . . 0.2(3) ?
C6 C7 C8 C3 . . . . 0.1(3) ?
C4 C3 C8 C7 . . . . 0.0(3) ?
C2 C3 C8 C7 . . . . 179.78(19) ?
